data_2227505
loop_
_publ_author_name
'Asiri, Abdullah M.'
'Khan, Salman A.'
'Tahir, M. Nawaz'

_publ_section_title
;
 (2<i>E</i>)-1-(2,5-Dimethyl-3-thienyl)-3-(2-methoxyphenyl)prop-2-en-1-one
;
_journal_coeditor_code HB5609
_journal_issue 9
_journal_name_full 'Acta Crystallographica Section E'
_journal_page_first o2358
_journal_paper_doi 10.1107/S1600536810032769
_journal_volume 66
_journal_year 2010
_chemical_formula_iupac 'C16 H16 O2 S'
_chemical_formula_moiety 'C16 H16 O2 S'
_chemical_formula_sum 'C16 H16 O2 S'
_chemical_formula_weight 272.35
_chemical_name_systematic
;
(2<i>E</i>)-1-(2,5-Dimethyl-3-thienyl)-3-(2-methoxyphenyl)prop-2-en-1-one
;
_space_group_IT_number 15
_symmetry_cell_setting monoclinic
_symmetry_space_group_name_Hall '-C 2yc'
_symmetry_space_group_name_H-M 'C 1 2/c 1'
_atom_sites_solution_hydrogens geom
_atom_sites_solution_primary direct
_atom_sites_solution_secondary difmap
_audit_creation_method SHELXL-97
_cell_angle_alpha 90
_cell_angle_beta 105.7710(10)
_cell_angle_gamma 90
_cell_formula_units_Z 8
_cell_length_a 26.2978(6)
_cell_length_b 7.5018(2)
_cell_length_c 14.7242(3)
_cell_measurement_reflns_used 2150
_cell_measurement_temperature 296(2)
_cell_measurement_theta_max 25.25
_cell_measurement_theta_min 2.83
_cell_volume 2795.45(11)
_computing_cell_refinement 'SAINT (Bruker, 2009)'
_computing_data_collection 'APEX2 (Bruker, 2009)'
_computing_data_reduction 'SAINT (Bruker, 2009)'
_computing_molecular_graphics 'ORTEP-3 (Farrugia, 1997) and PLATON (Spek, 2009)'
_computing_publication_material
;
WinGX (Farrugia, 1999) and PLATON (Spek, 2009)
;
_computing_structure_refinement 'SHELXL97 (Sheldrick, 2008)'
_computing_structure_solution 'SHELXS97 (Sheldrick, 2008)'
_diffrn_ambient_temperature 296(2)
_diffrn_detector_area_resol_mean 8.10
_diffrn_measured_fraction_theta_full 0.994
_diffrn_measured_fraction_theta_max 0.994
_diffrn_measurement_device_type 'Bruker Kappa APEXII CCD'
_diffrn_measurement_method \w
_diffrn_radiation_monochromator graphite
_diffrn_radiation_source 'fine-focus sealed tube'
_diffrn_radiation_type MoK\a
_diffrn_radiation_wavelength 0.71073
_diffrn_reflns_av_R_equivalents 0.0227
_diffrn_reflns_av_sigmaI/netI 0.0199
_diffrn_reflns_limit_h_max 31
_diffrn_reflns_limit_h_min -31
_diffrn_reflns_limit_k_max 9
_diffrn_reflns_limit_k_min -7
_diffrn_reflns_limit_l_max 17
_diffrn_reflns_limit_l_min -17
_diffrn_reflns_number 10569
_diffrn_reflns_theta_full 25.25
_diffrn_reflns_theta_max 25.25
_diffrn_reflns_theta_min 2.83
_diffrn_standards_number 0
_exptl_absorpt_coefficient_mu 0.226
_exptl_absorpt_correction_T_max 0.942
_exptl_absorpt_correction_T_min 0.937
_exptl_absorpt_correction_type multi-scan
_exptl_absorpt_process_details '(SADABS; Bruker, 2005)'
_exptl_crystal_colour yellow
_exptl_crystal_density_diffrn 1.294
_exptl_crystal_density_method 'not measured'
_exptl_crystal_description prism
_exptl_crystal_F_000 1152
_exptl_crystal_size_max 0.32
_exptl_crystal_size_mid 0.24
_exptl_crystal_size_min 0.22
_refine_diff_density_max 0.217
_refine_diff_density_min -0.207
_refine_ls_goodness_of_fit_ref 1.036
_refine_ls_hydrogen_treatment constr
_refine_ls_matrix_type full
_refine_ls_number_parameters 175
_refine_ls_number_reflns 2516
_refine_ls_number_restraints 0
_refine_ls_restrained_S_all 1.036
_refine_ls_R_factor_all 0.0427
_refine_ls_R_factor_gt 0.0359
_refine_ls_shift/su_max 0.000
_refine_ls_shift/su_mean 0.000
_refine_ls_structure_factor_coef Fsqd
_refine_ls_weighting_details 'calc w=1/[\s^2^(Fo^2^)+(0.0538P)^2^+1.6392P] where P=(Fo^2^+2Fc^2^)/3'
_refine_ls_weighting_scheme calc
_refine_ls_wR_factor_gt 0.0960
_refine_ls_wR_factor_ref 0.1021
_reflns_number_gt 2150
_reflns_number_total 2516
_reflns_threshold_expression I>2\s(I)
_cod_data_source_file hb5609.cif
_cod_data_source_block I
_cod_original_sg_symbol_H-M 'C 2/c'
_cod_database_code 2227505
_cod_database_fobs_code 2227505

loop_
_symmetry_equiv_pos_site_id
_symmetry_equiv_pos_as_xyz
1 x,y,z
2 -x,y,1/2-z
3 -x,-y,-z
4 x,-y,1/2+z
5 1/2+x,1/2+y,z
6 1/2-x,1/2+y,1/2-z
7 1/2-x,1/2-y,-z
8 1/2+x,1/2-y,1/2+z

loop_
_atom_site_aniso_label
_atom_site_aniso_U_11
_atom_site_aniso_U_22
_atom_site_aniso_U_33
_atom_site_aniso_U_12
_atom_site_aniso_U_13
_atom_site_aniso_U_23
S1 0.0394(3) 0.0688(3) 0.0580(3) 0.0163(2) 0.0204(2) 0.0052(2)
O1 0.0342(6) 0.0757(9) 0.0398(6) 0.0147(6) 0.0081(5) 0.0100(6)
O2 0.0438(7) 0.1110(12) 0.0373(7) 0.0210(7) 0.0076(5) 0.0071(7)
C1 0.0298(8) 0.0410(9) 0.0385(8) 0.0003(6) 0.0091(6) -0.0011(6)
C2 0.0351(8) 0.0551(10) 0.0394(9) 0.0053(7) 0.0061(7) 0.0009(7)
C3 0.0500(10) 0.0637(12) 0.0351(8) 0.0017(9) 0.0117(7) 0.0008(8)
C4 0.0452(10) 0.0720(13) 0.0459(10) 0.0016(9) 0.0221(8) -0.0019(9)
C5 0.0322(8) 0.0642(12) 0.0488(10) 0.0059(8) 0.0130(7) -0.0019(8)
C6 0.0321(8) 0.0445(9) 0.0367(8) 0.0014(7) 0.0081(6) 0.0000(7)
C7 0.0359(9) 0.0684(12) 0.0490(10) 0.0113(8) -0.0001(7) 0.0044(8)
C8 0.0335(8) 0.0471(9) 0.0378(8) 0.0028(7) 0.0088(6) 0.0026(7)
C9 0.0323(8) 0.0566(10) 0.0375(8) 0.0064(7) 0.0089(6) 0.0032(7)
C10 0.0336(8) 0.0495(10) 0.0364(8) 0.0030(7) 0.0081(7) 0.0018(7)
C11 0.0325(8) 0.0409(9) 0.0363(8) 0.0016(6) 0.0116(6) 0.0026(6)
C12 0.0330(8) 0.0507(10) 0.0382(8) 0.0014(7) 0.0102(6) -0.0011(7)
C13 0.0352(9) 0.0502(10) 0.0477(9) 0.0018(7) 0.0091(7) 0.0038(8)
C14 0.0393(10) 0.0759(14) 0.0635(12) 0.0070(9) -0.0038(9) 0.0046(10)
C15 0.0401(9) 0.0480(10) 0.0405(8) 0.0059(7) 0.0156(7) 0.0056(7)
C16 0.0727(13) 0.0774(14) 0.0416(10) 0.0210(11) 0.0224(9) -0.0023(9)

loop_
_atom_site_type_symbol
_atom_site_label
_atom_site_fract_x
_atom_site_fract_y
_atom_site_fract_z
_atom_site_U_iso_or_equiv
_atom_site_thermal_displace_type
_atom_site_calc_flag
_atom_site_refinement_flags
_atom_site_occupancy
S S1 0.32353(2) -0.13828(7) 0.41788(3) 0.0540(2) Uani . . 1.000
O O1 0.00471(4) 0.29215(18) 0.37470(8) 0.0503(4) Uani . . 1.000
O O2 0.15841(5) 0.0916(2) 0.30351(8) 0.0647(5) Uani . . 1.000
C C1 0.06920(6) 0.1719(2) 0.50255(10) 0.0365(5) Uani . . 1.000
C C2 0.08539(6) 0.1235(2) 0.59749(11) 0.0440(5) Uani . . 1.000
C C3 0.05254(7) 0.1426(3) 0.65564(12) 0.0496(6) Uani . . 1.000
C C4 0.00255(7) 0.2114(3) 0.61901(12) 0.0525(6) Uani . . 1.000
C C5 -0.01489(6) 0.2624(3) 0.52590(12) 0.0480(6) Uani . . 1.000
C C6 0.01817(6) 0.2439(2) 0.46717(10) 0.0380(5) Uani . . 1.000
C C7 -0.04837(7) 0.3475(3) 0.33193(13) 0.0534(6) Uani . . 1.000
C C8 0.10209(6) 0.1431(2) 0.43825(11) 0.0396(5) Uani . . 1.000
C C9 0.15220(6) 0.0947(2) 0.45997(11) 0.0423(5) Uani . . 1.000
C C10 0.18032(6) 0.0649(2) 0.38731(11) 0.0401(5) Uani . . 1.000
C C11 0.23532(6) -0.0001(2) 0.41814(10) 0.0361(5) Uani . . 1.000
C C12 0.26768(6) 0.0008(2) 0.51346(11) 0.0405(5) Uani . . 1.000
C C13 0.31632(6) -0.0681(2) 0.52502(12) 0.0448(5) Uani . . 1.000
C C14 0.36036(7) -0.0865(3) 0.61379(14) 0.0630(7) Uani . . 1.000
C C15 0.26100(6) -0.0727(2) 0.35754(11) 0.0420(5) Uani . . 1.000
C C16 0.24191(8) -0.1065(3) 0.25341(12) 0.0626(7) Uani . . 1.000
H H2 0.11914 0.07726 0.62219 0.0528 Uiso . . 1.000
H H3 0.06398 0.10953 0.71880 0.0595 Uiso . . 1.000
H H4 -0.01981 0.22347 0.65790 0.0630 Uiso . . 1.000
H H5 -0.04868 0.30916 0.50238 0.0576 Uiso . . 1.000
H H7A -0.05635 0.45024 0.36445 0.0800 Uiso . . 1.000
H H7B -0.07218 0.25251 0.33565 0.0800 Uiso . . 1.000
H H7C -0.05227 0.37703 0.26696 0.0800 Uiso . . 1.000
H H8 0.08576 0.16089 0.37447 0.0476 Uiso . . 1.000
H H9 0.17034 0.07887 0.52311 0.0507 Uiso . . 1.000
H H12 0.25611 0.04534 0.56333 0.0486 Uiso . . 1.000
H H14A 0.35089 -0.02690 0.66454 0.0945 Uiso . . 1.000
H H14B 0.39191 -0.03390 0.60474 0.0945 Uiso . . 1.000
H H14C 0.36651 -0.21051 0.62895 0.0945 Uiso . . 1.000
H H16A 0.23332 0.00481 0.22070 0.0938 Uiso . . 1.000
H H16B 0.21104 -0.18081 0.24032 0.0938 Uiso . . 1.000
H H16C 0.26916 -0.16527 0.23255 0.0938 Uiso . . 1.000

loop_
_atom_type_symbol
_atom_type_description
_atom_type_scat_dispersion_real
_atom_type_scat_dispersion_imag
_atom_type_scat_source
C C 0.0033 0.0016 'International Tables Vol C Tables 4.2.6.8 and 6.1.1.4'
H H 0.0000 0.0000 'International Tables Vol C Tables 4.2.6.8 and 6.1.1.4'
O O 0.0106 0.0060 'International Tables Vol C Tables 4.2.6.8 and 6.1.1.4'
S S 0.1246 0.1234 'International Tables Vol C Tables 4.2.6.8 and 6.1.1.4'

loop_
_geom_angle_atom_site_label_1
_geom_angle_atom_site_label_2
_geom_angle_atom_site_label_3
_geom_angle_site_symmetry_1
_geom_angle_site_symmetry_2
_geom_angle_site_symmetry_3
_geom_angle
_geom_angle_publ_flag
C13 S1 C15 . . . 93.33(8) no
C6 O1 C7 . . . 118.44(13) no
C2 C1 C6 . . . 118.12(14) no
C2 C1 C8 . . . 122.53(14) no
C6 C1 C8 . . . 119.29(13) no
C1 C2 C3 . . . 121.56(15) no
C2 C3 C4 . . . 119.19(16) no
C3 C4 C5 . . . 121.20(17) no
C4 C5 C6 . . . 119.77(16) no
O1 C6 C1 . . . 115.79(13) no
O1 C6 C5 . . . 124.05(15) no
C1 C6 C5 . . . 120.16(14) no
C1 C8 C9 . . . 127.69(15) no
C8 C9 C10 . . . 122.07(15) no
O2 C10 C9 . . . 120.91(15) no
O2 C10 C11 . . . 121.05(15) no
C9 C10 C11 . . . 118.03(13) no
C10 C11 C12 . . . 124.91(14) no
C10 C11 C15 . . . 123.12(14) no
C12 C11 C15 . . . 111.96(14) no
C11 C12 C13 . . . 114.43(15) no
S1 C13 C12 . . . 109.81(13) no
S1 C13 C14 . . . 121.30(13) no
C12 C13 C14 . . . 128.89(16) no
S1 C15 C11 . . . 110.47(12) no
S1 C15 C16 . . . 119.25(13) no
C11 C15 C16 . . . 130.24(16) no
C1 C2 H2 . . . 119.00 no
C3 C2 H2 . . . 119.00 no
C2 C3 H3 . . . 120.00 no
C4 C3 H3 . . . 120.00 no
C3 C4 H4 . . . 119.00 no
C5 C4 H4 . . . 119.00 no
C4 C5 H5 . . . 120.00 no
C6 C5 H5 . . . 120.00 no
O1 C7 H7A . . . 109.00 no
O1 C7 H7B . . . 109.00 no
O1 C7 H7C . . . 109.00 no
H7A C7 H7B . . . 109.00 no
H7A C7 H7C . . . 109.00 no
H7B C7 H7C . . . 109.00 no
C1 C8 H8 . . . 116.00 no
C9 C8 H8 . . . 116.00 no
C8 C9 H9 . . . 119.00 no
C10 C9 H9 . . . 119.00 no
C11 C12 H12 . . . 123.00 no
C13 C12 H12 . . . 123.00 no
C13 C14 H14A . . . 109.00 no
C13 C14 H14B . . . 109.00 no
C13 C14 H14C . . . 109.00 no
H14A C14 H14B . . . 109.00 no
H14A C14 H14C . . . 109.00 no
H14B C14 H14C . . . 109.00 no
C15 C16 H16A . . . 109.00 no
C15 C16 H16B . . . 109.00 no
C15 C16 H16C . . . 109.00 no
H16A C16 H16B . . . 109.00 no
H16A C16 H16C . . . 109.00 no
H16B C16 H16C . . . 109.00 no

loop_
_geom_bond_atom_site_label_1
_geom_bond_atom_site_label_2
_geom_bond_site_symmetry_1
_geom_bond_site_symmetry_2
_geom_bond_distance
_geom_bond_publ_flag
S1 C13 . . 1.7217(17) no
S1 C15 . . 1.7150(17) no
O1 C6 . . 1.3595(18) no
O1 C7 . . 1.428(2) no
O2 C10 . . 1.2281(19) no
C1 C2 . . 1.394(2) no
C1 C6 . . 1.409(2) no
C1 C8 . . 1.462(2) no
C2 C3 . . 1.379(2) no
C3 C4 . . 1.378(3) no
C4 C5 . . 1.376(2) no
C5 C6 . . 1.390(2) no
C8 C9 . . 1.320(2) no
C9 C10 . . 1.474(2) no
C10 C11 . . 1.476(2) no
C11 C12 . . 1.430(2) no
C11 C15 . . 1.370(2) no
C12 C13 . . 1.347(2) no
C13 C14 . . 1.499(3) no
C15 C16 . . 1.500(2) no
C2 H2 . . 0.9300 no
C3 H3 . . 0.9300 no
C4 H4 . . 0.9300 no
C5 H5 . . 0.9300 no
C7 H7A . . 0.9600 no
C7 H7B . . 0.9600 no
C7 H7C . . 0.9600 no
C8 H8 . . 0.9300 no
C9 H9 . . 0.9300 no
C12 H12 . . 0.9300 no
C14 H14A . . 0.9600 no
C14 H14B . . 0.9600 no
C14 H14C . . 0.9600 no
C16 H16A . . 0.9600 no
C16 H16B . . 0.9600 no
C16 H16C . . 0.9600 no

loop_
_geom_hbond_atom_site_label_D
_geom_hbond_atom_site_label_H
_geom_hbond_atom_site_label_A
_geom_hbond_site_symmetry_A
_geom_hbond_distance_DH
_geom_hbond_distance_HA
_geom_hbond_distance_DA
_geom_hbond_angle_DHA
_geom_hbond_publ_flag
C7 H7A Cg2 3_566 0.96 2.89 3.768(2) 153 yes

loop_
_geom_torsion_atom_site_label_1
_geom_torsion_atom_site_label_2
_geom_torsion_atom_site_label_3
_geom_torsion_atom_site_label_4
_geom_torsion_site_symmetry_1
_geom_torsion_site_symmetry_2
_geom_torsion_site_symmetry_3
_geom_torsion_site_symmetry_4
_geom_torsion
_geom_torsion_publ_flag
C15 S1 C13 C12 . . . . 0.47(13) no
C15 S1 C13 C14 . . . . -179.28(15) no
C13 S1 C15 C11 . . . . -0.36(13) no
C13 S1 C15 C16 . . . . -177.99(14) no
C7 O1 C6 C1 . . . . 173.19(15) no
C7 O1 C6 C5 . . . . -7.0(2) no
C6 C1 C2 C3 . . . . 0.9(2) no
C8 C1 C2 C3 . . . . -176.26(16) no
C2 C1 C6 O1 . . . . 178.75(14) no
C2 C1 C6 C5 . . . . -1.1(2) no
C8 C1 C6 O1 . . . . -4.0(2) no
C8 C1 C6 C5 . . . . 176.16(16) no
C2 C1 C8 C9 . . . . -10.4(3) no
C6 C1 C8 C9 . . . . 172.51(16) no
C1 C2 C3 C4 . . . . -0.1(3) no
C2 C3 C4 C5 . . . . -0.5(3) no
C3 C4 C5 C6 . . . . 0.3(3) no
C4 C5 C6 O1 . . . . -179.28(18) no
C4 C5 C6 C1 . . . . 0.5(3) no
C1 C8 C9 C10 . . . . 178.07(15) no
C8 C9 C10 O2 . . . . 3.1(2) no
C8 C9 C10 C11 . . . . -176.16(15) no
O2 C10 C11 C12 . . . . 166.02(16) no
O2 C10 C11 C15 . . . . -15.4(2) no
C9 C10 C11 C12 . . . . -14.7(2) no
C9 C10 C11 C15 . . . . 163.82(15) no
C10 C11 C12 C13 . . . . 178.89(14) no
C15 C11 C12 C13 . . . . 0.2(2) no
C10 C11 C15 S1 . . . . -178.56(12) no
C10 C11 C15 C16 . . . . -1.3(3) no
C12 C11 C15 S1 . . . . 0.16(17) no
C12 C11 C15 C16 . . . . 177.45(17) no
C11 C12 C13 S1 . . . . -0.46(18) no
C11 C12 C13 C14 . . . . 179.26(17) no

loop_
_cod_related_entry_id
_cod_related_entry_database
_cod_related_entry_code
1 ChemSpider 12492369
